data_7000337
loop_
_publ_author_name
'Liu, Bo'
'Cui, Dongmei'

_publ_section_title
;
 Rare-earth metal complexes stabilized by amino-phosphine ligand.
 Reaction with mesityl azide and catalysis of the cycloaddition of
 organic azides and aromatic alkynes
;
_journal_issue 3
_journal_name_full 'Dalton Transactions'
_journal_page_first 550
_journal_page_last 556
_journal_paper_doi 10.1039/b811363g
_journal_year 2009
_chemical_formula_sum 'C71 H89 Lu N10 P Si2'
_chemical_formula_weight 1344.64
_chemical_name_systematic
;
?
;
_space_group_IT_number 14
_symmetry_cell_setting monoclinic
_symmetry_space_group_name_Hall '-P 2yn'
_symmetry_space_group_name_H-M 'P 1 21/n 1'
_atom_sites_solution_hydrogens geom
_atom_sites_solution_primary direct
_atom_sites_solution_secondary difmap
_audit_creation_method SHELXL-97
_cell_angle_alpha 90.00
_cell_angle_beta 91.3220(10)
_cell_angle_gamma 90.00
_cell_formula_units_Z 4
_cell_length_a 14.5568(9)
_cell_length_b 21.7750(13)
_cell_length_c 22.0756(13)
_cell_measurement_temperature 293(2)
_cell_volume 6995.5(7)
_computing_cell_refinement 'Bruker SMART'
_computing_data_collection 'Bruker SMART'
_computing_data_reduction 'Bruker SAINT'
_computing_molecular_graphics 'Bruker SHELXTL'
_computing_publication_material 'Bruker SHELXTL'
_computing_structure_refinement 'SHELXL-97 (Sheldrick, 1997)'
_computing_structure_solution 'SHELXS-97 (Sheldrick, 1990)'
_diffrn_ambient_temperature 293(2)
_diffrn_measured_fraction_theta_full 0.995
_diffrn_measured_fraction_theta_max 0.995
_diffrn_measurement_device_type 'CCD area detector'
_diffrn_measurement_method 'phi and omega scans'
_diffrn_radiation_monochromator graphite
_diffrn_radiation_source 'fine-focus sealed tube'
_diffrn_radiation_type MoK\a
_diffrn_radiation_wavelength 0.71073
_diffrn_reflns_av_R_equivalents 0.0532
_diffrn_reflns_av_sigmaI/netI 0.0651
_diffrn_reflns_limit_h_max 17
_diffrn_reflns_limit_h_min -17
_diffrn_reflns_limit_k_max 20
_diffrn_reflns_limit_k_min -26
_diffrn_reflns_limit_l_max 25
_diffrn_reflns_limit_l_min -27
_diffrn_reflns_number 38977
_diffrn_reflns_theta_full 26.07
_diffrn_reflns_theta_max 26.07
_diffrn_reflns_theta_min 1.66
_exptl_absorpt_coefficient_mu 1.515
_exptl_absorpt_correction_T_max 0.8391
_exptl_absorpt_correction_T_min 0.6592
_exptl_absorpt_correction_type multi-scan
_exptl_crystal_density_diffrn 1.277
_exptl_crystal_density_method 'not measured'
_exptl_crystal_F_000 2796
_exptl_crystal_size_max 0.30
_exptl_crystal_size_mid 0.15
_exptl_crystal_size_min 0.12
_refine_diff_density_max 1.153
_refine_diff_density_min -0.596
_refine_diff_density_rms 0.092
_refine_ls_extinction_method none
_refine_ls_goodness_of_fit_ref 1.002
_refine_ls_hydrogen_treatment constr
_refine_ls_matrix_type full
_refine_ls_number_parameters 761
_refine_ls_number_reflns 13767
_refine_ls_number_restraints 0
_refine_ls_restrained_S_all 1.002
_refine_ls_R_factor_all 0.0633
_refine_ls_R_factor_gt 0.0424
_refine_ls_shift/su_max 0.004
_refine_ls_shift/su_mean 0.000
_refine_ls_structure_factor_coef Fsqd
_refine_ls_weighting_details 'calc w=1/[\s^2^(Fo^2^)+(0.0374P)^2^+0.0000P] where P=(Fo^2^+2Fc^2^)/3'
_refine_ls_weighting_scheme calc
_refine_ls_wR_factor_gt 0.0804
_refine_ls_wR_factor_ref 0.0885
_reflns_number_gt 10545
_reflns_number_total 13767
_reflns_threshold_expression >2sigma(I)
_cod_data_source_file b811363g.txt
_cod_data_source_block complex_3'
_cod_depositor_comments
;
The following automatic conversions were performed:
'_symmetry_cell_setting' value 'Monoclinic' changed to 'monoclinic'
according to '/home/saulius/struct/CIF-dictionaries/cif_core.dic'
dictionary named 'cif_core.dic' version 2.4.1 from
2010-06-29.

'_exptl_absorpt_correction_type' value 'Multi-scan' changed
to 'multi-scan' according to
'/home/saulius/struct/CIF-dictionaries/cif_core.dic' dictionary named
'cif_core.dic' version 2.4.1 from 2010-06-29.

Automatic conversion script
Id: cif_fix_enum 1527 2010-12-29 10:47:43Z saulius 
;
_cod_original_sg_symbol_H-M P2(1)/n
_cod_database_code 7000337

loop_
_symmetry_equiv_pos_as_xyz
'x, y, z'
'-x+1/2, y+1/2, -z+1/2'
'-x, -y, -z'
'x-1/2, -y-1/2, z-1/2'

loop_
_atom_site_label
_atom_site_type_symbol
_atom_site_fract_x
_atom_site_fract_y
_atom_site_fract_z
_atom_site_U_iso_or_equiv
_atom_site_adp_type
_atom_site_occupancy
_atom_site_symmetry_multiplicity
_atom_site_calc_flag
_atom_site_refinement_flags
_atom_site_disorder_assembly
_atom_site_disorder_group
N8 N 0.7762(2) 0.59375(15) 0.69554(14) 0.0293(8) Uani 1 1 d . . .
Lu1 Lu 0.669387(11) 0.651056(7) 0.755335(7) 0.02336(6) Uani 1 1 d . . .
P1 P 0.88600(7) 0.73678(5) 0.81480(4) 0.0258(2) Uani 1 1 d . . .
Si1 Si 0.89349(9) 0.52013(6) 0.61963(6) 0.0456(3) Uani 1 1 d . . .
Si2 Si 0.48577(9) 0.77600(6) 0.92145(6) 0.0438(3) Uani 1 1 d . . .
N1 N 0.6681(2) 0.73799(15) 0.70697(13) 0.0279(8) Uani 1 1 d . . .
N2 N 0.8110(2) 0.68123(14) 0.80700(13) 0.0256(7) Uani 1 1 d . . .
N3 N 0.8173(2) 0.63698(14) 0.85105(14) 0.0291(8) Uani 1 1 d . . .
N4 N 0.7523(2) 0.59881(14) 0.84398(13) 0.0249(7) Uani 1 1 d . . .
N5 N 0.5943(2) 0.70407(14) 0.83798(14) 0.0277(7) Uani 1 1 d . . .
N6 N 0.5150(2) 0.67765(15) 0.83145(14) 0.0292(8) Uani 1 1 d . . .
N7 N 0.5188(2) 0.63460(15) 0.78906(15) 0.0335(8) Uani 1 1 d . . .
N9 N 0.7171(2) 0.55764(15) 0.66841(14) 0.0313(8) Uani 1 1 d . . .
N10 N 0.6336(2) 0.57153(15) 0.68633(14) 0.0322(8) Uani 1 1 d . . .
C1 C 0.8872(3) 0.77779(17) 0.74396(16) 0.0254(9) Uani 1 1 d . . .
C2 C 0.9709(3) 0.78620(19) 0.71650(18) 0.0361(10) Uani 1 1 d . . .
H2 H 1.0240 0.7700 0.7345 0.043 Uiso 1 1 calc R . .
C3 C 0.9767(3) 0.8186(2) 0.66247(19) 0.0438(12) Uani 1 1 d . . .
H3 H 1.0329 0.8232 0.6438 0.053 Uiso 1 1 calc R . .
C4 C 0.8985(3) 0.84358(19) 0.63708(18) 0.0385(11) Uani 1 1 d . . .
H4 H 0.9018 0.8660 0.6013 0.046 Uiso 1 1 calc R . .
C5 C 0.8151(3) 0.83583(17) 0.66404(18) 0.0334(10) Uani 1 1 d . . .
H5 H 0.7630 0.8537 0.6464 0.040 Uiso 1 1 calc R . .
C6 C 0.8067(3) 0.80192(17) 0.71718(17) 0.0259(9) Uani 1 1 d . . .
C7 C 0.7115(3) 0.78936(17) 0.74030(17) 0.0292(9) Uani 1 1 d . . .
H7A H 0.7155 0.7795 0.7831 0.035 Uiso 1 1 calc R . .
H7B H 0.6739 0.8259 0.7355 0.035 Uiso 1 1 calc R . .
C8 C 0.6250(3) 0.75746(18) 0.65138(19) 0.0333(10) Uani 1 1 d . . .
C9 C 0.6605(3) 0.7399(2) 0.59548(19) 0.0411(11) Uani 1 1 d . . .
C10 C 0.6158(4) 0.7581(2) 0.5421(2) 0.0630(16) Uani 1 1 d . . .
H10 H 0.6393 0.7461 0.5051 0.076 Uiso 1 1 calc R . .
C11 C 0.5379(4) 0.7933(3) 0.5431(3) 0.0711(18) Uani 1 1 d . . .
H11 H 0.5096 0.8059 0.5069 0.085 Uiso 1 1 calc R . .
C12 C 0.5018(4) 0.8100(2) 0.5974(3) 0.0641(16) Uani 1 1 d . . .
H12 H 0.4483 0.8333 0.5977 0.077 Uiso 1 1 calc R . .
C13 C 0.5438(3) 0.7929(2) 0.6524(2) 0.0413(11) Uani 1 1 d . . .
C14 C 0.7476(3) 0.7026(2) 0.59119(19) 0.0512(13) Uani 1 1 d . . .
H14A H 0.7884 0.7127 0.6245 0.077 Uiso 1 1 calc R . .
H14B H 0.7769 0.7116 0.5537 0.077 Uiso 1 1 calc R . .
H14C H 0.7329 0.6596 0.5927 0.077 Uiso 1 1 calc R . .
C15 C 0.5012(3) 0.8110(2) 0.7108(2) 0.0546(14) Uani 1 1 d . . .
H15A H 0.5247 0.8503 0.7234 0.082 Uiso 1 1 calc R . .
H15B H 0.5158 0.7809 0.7413 0.082 Uiso 1 1 calc R . .
H15C H 0.4357 0.8136 0.7052 0.082 Uiso 1 1 calc R . .
C16 C 1.0005(3) 0.70838(19) 0.83070(17) 0.0317(10) Uani 1 1 d . . .
C17 C 1.0275(3) 0.6528(2) 0.8082(2) 0.0489(12) Uani 1 1 d . . .
H17 H 0.9850 0.6281 0.7877 0.059 Uiso 1 1 calc R . .
C18 C 1.1176(3) 0.6331(2) 0.8156(3) 0.0624(16) Uani 1 1 d . . .
H18 H 1.1351 0.5952 0.8002 0.075 Uiso 1 1 calc R . .
C19 C 1.1803(3) 0.6690(3) 0.8453(2) 0.0605(16) Uani 1 1 d . . .
H19 H 1.2412 0.6564 0.8490 0.073 Uiso 1 1 calc R . .
C20 C 1.1536(3) 0.7234(3) 0.8696(2) 0.0610(16) Uani 1 1 d . . .
H20 H 1.1960 0.7472 0.8912 0.073 Uiso 1 1 calc R . .
C21 C 1.0640(3) 0.7437(2) 0.86242(19) 0.0477(12) Uani 1 1 d . . .
H21 H 1.0465 0.7811 0.8789 0.057 Uiso 1 1 calc R . .
C22 C 0.8617(3) 0.78891(18) 0.87550(17) 0.0277(9) Uani 1 1 d . . .
C23 C 0.8553(3) 0.8515(2) 0.8666(2) 0.0424(11) Uani 1 1 d . . .
H23 H 0.8601 0.8678 0.8279 0.051 Uiso 1 1 calc R . .
C24 C 0.8419(4) 0.8900(2) 0.9156(2) 0.0580(14) Uani 1 1 d . . .
H24 H 0.8373 0.9322 0.9096 0.070 Uiso 1 1 calc R . .
C25 C 0.8353(3) 0.8664(2) 0.9725(2) 0.0533(14) Uani 1 1 d . . .
H25 H 0.8265 0.8925 1.0051 0.064 Uiso 1 1 calc R . .
C26 C 0.8416(3) 0.8043(2) 0.9819(2) 0.0488(13) Uani 1 1 d . . .
H26 H 0.8368 0.7886 1.0209 0.059 Uiso 1 1 calc R . .
C27 C 0.8549(3) 0.7653(2) 0.93419(18) 0.0394(11) Uani 1 1 d . . .
H27 H 0.8595 0.7232 0.9408 0.047 Uiso 1 1 calc R . .
C28 C 0.5649(3) 0.52992(18) 0.66300(18) 0.0312(10) Uani 1 1 d . . .
C29 C 0.5348(3) 0.48249(18) 0.69961(18) 0.0340(10) Uani 1 1 d . . .
C30 C 0.4629(3) 0.4453(2) 0.6793(2) 0.0400(11) Uani 1 1 d . . .
H30 H 0.4426 0.4140 0.7043 0.048 Uiso 1 1 calc R . .
C31 C 0.4204(3) 0.4535(2) 0.6228(2) 0.0408(11) Uani 1 1 d . . .
C32 C 0.4533(3) 0.4999(2) 0.5865(2) 0.0441(12) Uani 1 1 d . . .
H32 H 0.4267 0.5055 0.5482 0.053 Uiso 1 1 calc R . .
C33 C 0.5254(3) 0.53909(19) 0.60513(18) 0.0371(10) Uani 1 1 d . . .
C34 C 0.5578(3) 0.5893(2) 0.56377(19) 0.0480(12) Uani 1 1 d . . .
H34A H 0.5542 0.6281 0.5842 0.072 Uiso 1 1 calc R . .
H34B H 0.5196 0.5902 0.5277 0.072 Uiso 1 1 calc R . .
H34C H 0.6203 0.5816 0.5530 0.072 Uiso 1 1 calc R . .
C35 C 0.5805(3) 0.4706(2) 0.76056(19) 0.0449(12) Uani 1 1 d . . .
H35A H 0.6398 0.4525 0.7549 0.067 Uiso 1 1 calc R . .
H35B H 0.5432 0.4431 0.7834 0.067 Uiso 1 1 calc R . .
H35C H 0.5875 0.5086 0.7821 0.067 Uiso 1 1 calc R . .
C36 C 0.3424(3) 0.4130(2) 0.6012(2) 0.0644(15) Uani 1 1 d . . .
H36A H 0.2930 0.4380 0.5857 0.097 Uiso 1 1 calc R . .
H36B H 0.3213 0.3887 0.6344 0.097 Uiso 1 1 calc R . .
H36C H 0.3634 0.3864 0.5697 0.097 Uiso 1 1 calc R . .
C37 C 0.8693(3) 0.5842(2) 0.67407(18) 0.0375(11) Uani 1 1 d . . .
H37A H 0.9090 0.5781 0.7095 0.045 Uiso 1 1 calc R . .
H37B H 0.8886 0.6221 0.6552 0.045 Uiso 1 1 calc R . .
C38 C 1.0187(3) 0.5274(3) 0.6038(2) 0.0737(18) Uani 1 1 d . . .
H38A H 1.0379 0.4930 0.5800 0.111 Uiso 1 1 calc R . .
H38B H 1.0533 0.5282 0.6413 0.111 Uiso 1 1 calc R . .
H38C H 1.0292 0.5647 0.5818 0.111 Uiso 1 1 calc R . .
C39 C 0.8293(3) 0.5262(2) 0.54573(19) 0.0557(14) Uani 1 1 d . . .
H39A H 0.8379 0.5665 0.5291 0.084 Uiso 1 1 calc R . .
H39B H 0.7651 0.5193 0.5519 0.084 Uiso 1 1 calc R . .
H39C H 0.8520 0.4960 0.5181 0.084 Uiso 1 1 calc R . .
C40 C 0.8734(4) 0.4439(2) 0.6565(2) 0.0655(16) Uani 1 1 d . . .
H40A H 0.8123 0.4427 0.6719 0.098 Uiso 1 1 calc R . .
H40B H 0.9171 0.4382 0.6892 0.098 Uiso 1 1 calc R . .
H40C H 0.8804 0.4117 0.6272 0.098 Uiso 1 1 calc R . .
C41 C 0.4355(3) 0.60073(19) 0.78063(19) 0.0356(10) Uani 1 1 d . . .
C42 C 0.3857(3) 0.6077(2) 0.7261(2) 0.0392(11) Uani 1 1 d . . .
C43 C 0.3100(3) 0.5705(2) 0.7149(2) 0.0513(13) Uani 1 1 d . . .
H43 H 0.2768 0.5752 0.6787 0.062 Uiso 1 1 calc R . .
C44 C 0.2820(3) 0.5266(2) 0.7558(3) 0.0533(13) Uani 1 1 d . . .
C45 C 0.3302(3) 0.5214(2) 0.8103(2) 0.0534(13) Uani 1 1 d . . .
H45 H 0.3106 0.4934 0.8391 0.064 Uiso 1 1 calc R . .
C46 C 0.4078(3) 0.5574(2) 0.8229(2) 0.0418(11) Uani 1 1 d . . .
C47 C 0.4616(3) 0.5467(2) 0.8815(2) 0.0533(13) Uani 1 1 d . . .
H47A H 0.5262 0.5465 0.8736 0.080 Uiso 1 1 calc R . .
H47B H 0.4443 0.5079 0.8985 0.080 Uiso 1 1 calc R . .
H47C H 0.4484 0.5790 0.9097 0.080 Uiso 1 1 calc R . .
C48 C 0.4136(3) 0.6546(2) 0.6804(2) 0.0488(12) Uani 1 1 d . . .
H48A H 0.3825 0.6465 0.6424 0.073 Uiso 1 1 calc R . .
H48B H 0.4788 0.6526 0.6751 0.073 Uiso 1 1 calc R . .
H48C H 0.3973 0.6949 0.6943 0.073 Uiso 1 1 calc R . .
C49 C 0.2001(4) 0.4844(3) 0.7415(3) 0.088(2) Uani 1 1 d . . .
H49A H 0.1554 0.5062 0.7171 0.132 Uiso 1 1 calc R . .
H49B H 0.1728 0.4717 0.7786 0.132 Uiso 1 1 calc R . .
H49C H 0.2208 0.4490 0.7198 0.132 Uiso 1 1 calc R . .
C50 C 0.5945(3) 0.75463(18) 0.88161(18) 0.0336(10) Uani 1 1 d . . .
H50A H 0.6155 0.7910 0.8607 0.040 Uiso 1 1 calc R . .
H50B H 0.6406 0.7452 0.9127 0.040 Uiso 1 1 calc R . .
C51 C 0.3983(3) 0.8068(3) 0.8674(3) 0.0781(18) Uani 1 1 d . . .
H51A H 0.3791 0.7749 0.8398 0.117 Uiso 1 1 calc R . .
H51B H 0.4243 0.8401 0.8450 0.117 Uiso 1 1 calc R . .
H51C H 0.3464 0.8213 0.8892 0.117 Uiso 1 1 calc R . .
C52 C 0.4371(4) 0.7125(2) 0.9673(2) 0.0772(19) Uani 1 1 d . . .
H52A H 0.3892 0.7284 0.9921 0.116 Uiso 1 1 calc R . .
H52B H 0.4847 0.6951 0.9927 0.116 Uiso 1 1 calc R . .
H52C H 0.4123 0.6815 0.9407 0.116 Uiso 1 1 calc R . .
C53 C 0.5206(4) 0.8384(2) 0.9754(2) 0.0650(16) Uani 1 1 d . . .
H53A H 0.5372 0.8744 0.9530 0.098 Uiso 1 1 calc R . .
H53B H 0.5722 0.8250 0.9998 0.098 Uiso 1 1 calc R . .
H53C H 0.4702 0.8479 1.0011 0.098 Uiso 1 1 calc R . .
C54 C 0.7561(3) 0.54910(18) 0.88784(16) 0.0271(9) Uani 1 1 d . . .
C55 C 0.7092(3) 0.55500(19) 0.94164(18) 0.0323(10) Uani 1 1 d . . .
C56 C 0.7109(3) 0.5057(2) 0.98127(19) 0.0406(11) Uani 1 1 d . . .
H56 H 0.6781 0.5085 1.0168 0.049 Uiso 1 1 calc R . .
C57 C 0.7589(3) 0.4526(2) 0.97020(19) 0.0384(11) Uani 1 1 d . . .
C58 C 0.8075(3) 0.44897(18) 0.91716(18) 0.0351(10) Uani 1 1 d . . .
H58 H 0.8423 0.4141 0.9097 0.042 Uiso 1 1 calc R . .
C59 C 0.8055(3) 0.49632(19) 0.87454(18) 0.0316(10) Uani 1 1 d . . .
C60 C 0.8581(3) 0.4901(2) 0.81700(19) 0.0469(12) Uani 1 1 d . . .
H60A H 0.8191 0.5012 0.7831 0.070 Uiso 1 1 calc R . .
H60B H 0.8780 0.4483 0.8125 0.070 Uiso 1 1 calc R . .
H60C H 0.9106 0.5167 0.8187 0.070 Uiso 1 1 calc R . .
C61 C 0.6606(3) 0.6137(2) 0.95715(19) 0.0470(12) Uani 1 1 d . . .
H61A H 0.7051 0.6451 0.9659 0.070 Uiso 1 1 calc R . .
H61B H 0.6235 0.6072 0.9920 0.070 Uiso 1 1 calc R . .
H61C H 0.6220 0.6261 0.9235 0.070 Uiso 1 1 calc R . .
C62 C 0.7621(3) 0.3999(2) 1.0152(2) 0.0582(14) Uani 1 1 d . . .
H62A H 0.7344 0.4126 1.0522 0.087 Uiso 1 1 calc R . .
H62B H 0.8249 0.3884 1.0232 0.087 Uiso 1 1 calc R . .
H62C H 0.7291 0.3655 0.9985 0.087 Uiso 1 1 calc R . .
C63 C 0.6956(2) 0.72540(16) 0.08526(15) 0.091(2) Uani 1 1 d G . .
H63 H 0.6861 0.7281 0.0435 0.109 Uiso 1 1 calc R . .
C64 C 0.72403(15) 0.67027(14) 0.11131(14) 0.098(3) Uani 1 1 d G . .
H64 H 0.7335 0.6361 0.0870 0.118 Uiso 1 1 calc R . .
C65 C 0.7383(2) 0.66627(19) 0.17366(14) 0.128(3) Uani 1 1 d G . .
H65 H 0.7573 0.6294 0.1911 0.154 Uiso 1 1 calc R . .
C66 C 0.7241(2) 0.7174(2) 0.20996(15) 0.115(3) Uani 1 1 d G . .
H66 H 0.7336 0.7147 0.2517 0.138 Uiso 1 1 calc R . .
C67 C 0.69567(19) 0.77253(19) 0.18391(19) 0.107(3) Uani 1 1 d G . .
H67 H 0.6862 0.8067 0.2082 0.129 Uiso 1 1 calc R . .
C68 C 0.6814(2) 0.77653(16) 0.12156(19) 0.110(3) Uani 1 1 d G . .
H68 H 0.6624 0.8134 0.1041 0.133 Uiso 1 1 calc R . .
C69 C 0.9495(3) 0.50424(18) 0.0533(3) 0.126(3) Uani 1 1 d G . .
H69 H 0.9160 0.5071 0.0886 0.151 Uiso 1 1 calc R . .
C70 C 0.9453(2) 0.54849(18) 0.0091(2) 0.111(3) Uani 1 1 d G . .
H70 H 0.9077 0.5825 0.0147 0.133 Uiso 1 1 calc R . .
C71 C 0.9933(3) 0.5447(2) -0.0421(2) 0.115(3) Uani 1 1 d G . .
H71 H 0.9878 0.5759 -0.0707 0.138 Uiso 1 1 calc R . .

loop_
_atom_site_aniso_label
_atom_site_aniso_U_11
_atom_site_aniso_U_22
_atom_site_aniso_U_33
_atom_site_aniso_U_23
_atom_site_aniso_U_13
_atom_site_aniso_U_12
N8 0.0300(19) 0.032(2) 0.0256(18) 0.0007(15) 0.0001(15) 0.0023(16)
Lu1 0.02394(9) 0.02288(9) 0.02322(9) -0.00087(8) -0.00038(6) 0.00209(8)
P1 0.0238(5) 0.0274(6) 0.0262(5) 0.0040(4) -0.0015(4) -0.0004(4)
Si1 0.0543(9) 0.0484(9) 0.0347(7) 0.0003(6) 0.0128(6) 0.0175(7)
Si2 0.0431(8) 0.0355(8) 0.0538(8) -0.0102(6) 0.0194(6) 0.0000(6)
N1 0.0282(18) 0.0280(19) 0.0272(18) 0.0039(15) -0.0033(14) -0.0018(15)
N2 0.0304(18) 0.0208(17) 0.0254(17) 0.0067(14) -0.0021(14) 0.0023(14)
N3 0.0319(19) 0.026(2) 0.0294(18) 0.0018(14) 0.0020(15) 0.0015(15)
N4 0.0298(19) 0.0222(18) 0.0227(17) 0.0001(14) 0.0000(14) 0.0004(15)
N5 0.0266(18) 0.0259(19) 0.0305(18) -0.0016(15) 0.0017(14) -0.0026(15)
N6 0.0295(19) 0.0291(19) 0.0290(18) -0.0015(15) 0.0042(15) 0.0017(16)
N7 0.030(2) 0.030(2) 0.040(2) -0.0091(16) 0.0049(16) -0.0004(15)
N9 0.037(2) 0.031(2) 0.0264(18) -0.0016(15) 0.0004(15) 0.0036(16)
N10 0.031(2) 0.031(2) 0.0342(19) -0.0082(16) 0.0011(16) 0.0015(16)
C1 0.027(2) 0.023(2) 0.027(2) -0.0001(17) 0.0018(17) 0.0026(17)
C2 0.030(2) 0.040(3) 0.038(2) 0.009(2) 0.0062(19) 0.006(2)
C3 0.039(3) 0.055(3) 0.039(3) 0.013(2) 0.012(2) 0.000(2)
C4 0.053(3) 0.037(3) 0.025(2) 0.005(2) 0.004(2) -0.006(2)
C5 0.040(3) 0.026(2) 0.034(2) 0.0043(18) -0.0078(19) -0.0033(19)
C6 0.030(2) 0.020(2) 0.028(2) -0.0010(17) -0.0005(17) -0.0009(17)
C7 0.028(2) 0.025(2) 0.034(2) 0.0011(18) -0.0039(18) 0.0076(18)
C8 0.035(2) 0.025(2) 0.039(3) 0.0068(19) -0.011(2) -0.0056(19)
C9 0.057(3) 0.029(3) 0.037(3) 0.010(2) -0.008(2) -0.014(2)
C10 0.102(5) 0.051(4) 0.035(3) 0.012(2) -0.019(3) -0.024(3)
C11 0.090(5) 0.061(4) 0.060(4) 0.027(3) -0.039(4) -0.021(3)
C12 0.051(3) 0.053(4) 0.087(4) 0.025(3) -0.034(3) -0.007(3)
C13 0.037(3) 0.034(3) 0.053(3) 0.013(2) -0.013(2) -0.005(2)
C14 0.077(4) 0.043(3) 0.034(3) 0.002(2) 0.018(2) -0.006(3)
C15 0.029(3) 0.046(3) 0.088(4) 0.015(3) -0.002(3) 0.006(2)
C16 0.031(2) 0.036(3) 0.028(2) 0.0082(19) -0.0008(18) 0.003(2)
C17 0.040(3) 0.044(3) 0.063(3) 0.005(3) 0.000(2) 0.005(2)
C18 0.042(3) 0.051(3) 0.094(4) 0.018(3) 0.006(3) 0.019(3)
C19 0.032(3) 0.095(5) 0.055(3) 0.039(3) 0.002(2) 0.014(3)
C20 0.030(3) 0.110(5) 0.042(3) 0.008(3) -0.010(2) -0.006(3)
C21 0.034(3) 0.072(4) 0.038(3) -0.003(2) -0.003(2) 0.001(2)
C22 0.024(2) 0.028(2) 0.031(2) -0.0011(18) -0.0048(17) -0.0034(17)
C23 0.056(3) 0.037(3) 0.034(2) 0.002(2) 0.002(2) -0.012(2)
C24 0.080(4) 0.032(3) 0.062(4) -0.011(3) 0.006(3) -0.009(3)
C25 0.071(4) 0.050(3) 0.040(3) -0.015(2) 0.012(3) -0.012(3)
C26 0.062(3) 0.055(3) 0.029(2) 0.002(2) 0.007(2) -0.009(3)
C27 0.047(3) 0.038(3) 0.033(2) 0.002(2) 0.003(2) -0.001(2)
C28 0.032(2) 0.027(2) 0.034(2) -0.0060(19) -0.0019(19) 0.0015(19)
C29 0.045(3) 0.024(2) 0.033(2) -0.0060(19) 0.000(2) 0.008(2)
C30 0.047(3) 0.026(2) 0.047(3) 0.000(2) 0.004(2) -0.001(2)
C31 0.040(3) 0.034(3) 0.048(3) -0.005(2) -0.004(2) -0.005(2)
C32 0.050(3) 0.044(3) 0.038(3) -0.005(2) -0.015(2) -0.001(2)
C33 0.045(3) 0.031(3) 0.035(2) -0.003(2) -0.002(2) -0.005(2)
C34 0.058(3) 0.051(3) 0.035(3) 0.002(2) -0.010(2) -0.017(3)
C35 0.056(3) 0.033(3) 0.045(3) 0.002(2) -0.008(2) 0.003(2)
C36 0.062(4) 0.057(4) 0.074(4) -0.006(3) -0.012(3) -0.020(3)
C37 0.034(2) 0.046(3) 0.032(2) 0.001(2) 0.0018(19) 0.003(2)
C38 0.061(4) 0.102(5) 0.058(4) 0.007(3) 0.020(3) 0.034(3)
C39 0.072(4) 0.061(4) 0.035(3) -0.002(2) 0.014(2) 0.005(3)
C40 0.102(5) 0.050(3) 0.045(3) -0.001(3) 0.014(3) 0.023(3)
C41 0.032(2) 0.028(2) 0.046(3) -0.009(2) 0.007(2) -0.0006(19)
C42 0.040(3) 0.030(3) 0.049(3) -0.007(2) 0.000(2) 0.006(2)
C43 0.037(3) 0.045(3) 0.072(4) -0.009(3) -0.015(2) 0.003(2)
C44 0.038(3) 0.045(3) 0.077(4) -0.011(3) -0.003(3) -0.008(2)
C45 0.047(3) 0.050(3) 0.063(3) -0.004(3) 0.010(3) -0.017(3)
C46 0.040(3) 0.040(3) 0.046(3) -0.009(2) 0.009(2) -0.004(2)
C47 0.061(3) 0.050(3) 0.050(3) -0.007(3) 0.012(3) -0.018(3)
C48 0.043(3) 0.043(3) 0.060(3) 0.001(3) -0.013(2) 0.007(2)
C49 0.062(4) 0.072(4) 0.129(6) 0.004(4) -0.027(4) -0.029(3)
C50 0.039(3) 0.030(2) 0.032(2) -0.0045(19) 0.0073(19) -0.0022(19)
C51 0.049(3) 0.088(5) 0.098(5) -0.020(4) 0.005(3) 0.020(3)
C52 0.093(4) 0.055(4) 0.086(4) -0.011(3) 0.060(4) -0.012(3)
C53 0.089(4) 0.040(3) 0.068(4) -0.018(3) 0.029(3) -0.001(3)
C54 0.033(2) 0.023(2) 0.025(2) 0.0052(17) -0.0073(17) -0.0062(18)
C55 0.037(2) 0.029(2) 0.031(2) 0.0029(18) -0.0033(19) -0.0006(19)
C56 0.037(3) 0.051(3) 0.034(2) 0.009(2) 0.003(2) -0.005(2)
C57 0.039(3) 0.037(3) 0.039(3) 0.015(2) -0.009(2) -0.012(2)
C58 0.041(3) 0.019(2) 0.045(3) 0.0013(19) -0.014(2) -0.0058(19)
C59 0.033(2) 0.032(2) 0.029(2) -0.0002(19) -0.0073(18) -0.0046(19)
C60 0.060(3) 0.041(3) 0.040(3) 0.001(2) 0.005(2) 0.013(2)
C61 0.060(3) 0.051(3) 0.030(2) 0.002(2) 0.011(2) 0.007(3)
C62 0.061(3) 0.054(3) 0.059(3) 0.029(3) -0.004(3) -0.008(3)
C63 0.087(5) 0.115(6) 0.072(4) -0.033(4) 0.033(4) -0.037(4)
C64 0.054(4) 0.145(7) 0.094(5) -0.051(5) -0.007(4) 0.010(4)
C65 0.080(5) 0.179(9) 0.124(7) -0.025(6) -0.041(5) 0.029(5)
C66 0.047(4) 0.219(11) 0.080(5) -0.040(6) -0.009(4) -0.027(6)
C67 0.076(5) 0.162(8) 0.086(5) -0.070(5) 0.037(4) -0.065(5)
C68 0.131(6) 0.110(6) 0.092(5) -0.027(5) 0.037(5) -0.065(5)
C69 0.095(6) 0.142(9) 0.138(7) -0.036(6) -0.044(5) -0.043(6)
C70 0.099(6) 0.074(5) 0.157(8) -0.023(6) -0.055(6) -0.021(4)
C71 0.113(7) 0.116(7) 0.113(6) 0.023(6) -0.065(5) -0.061(6)

loop_
_atom_type_symbol
_atom_type_description
_atom_type_scat_dispersion_real
_atom_type_scat_dispersion_imag
_atom_type_scat_source
C C 0.0033 0.0016 'International Tables Vol C Tables 4.2.6.8 and 6.1.1.4'
H H 0.0000 0.0000 'International Tables Vol C Tables 4.2.6.8 and 6.1.1.4'
N N 0.0061 0.0033 'International Tables Vol C Tables 4.2.6.8 and 6.1.1.4'
P P 0.1023 0.0942 'International Tables Vol C Tables 4.2.6.8 and 6.1.1.4'
Lu Lu -0.4720 5.8584 'International Tables Vol C Tables 4.2.6.8 and 6.1.1.4'
Si Si 0.0817 0.0704 'International Tables Vol C Tables 4.2.6.8 and 6.1.1.4'

loop_
_geom_angle_atom_site_label_1
_geom_angle_atom_site_label_2
_geom_angle_atom_site_label_3
_geom_angle
_geom_angle_site_symmetry_1
_geom_angle_site_symmetry_3
_geom_angle_publ_flag
N9 N8 C37 111.9(3) . . ?
N9 N8 Lu1 97.8(2) . . ?
C37 N8 Lu1 150.1(3) . . ?
N1 Lu1 N10 108.86(12) . . ?
N1 Lu1 N7 106.86(11) . . ?
N10 Lu1 N7 84.22(11) . . ?
N1 Lu1 N8 100.38(11) . . ?
N10 Lu1 N8 53.24(11) . . ?
N7 Lu1 N8 135.25(11) . . ?
N1 Lu1 N2 89.57(11) . . ?
N10 Lu1 N2 132.55(11) . . ?
N7 Lu1 N2 132.79(11) . . ?
N8 Lu1 N2 81.11(11) . . ?
N1 Lu1 N5 87.50(11) . . ?
N10 Lu1 N5 137.32(11) . . ?
N7 Lu1 N5 53.12(11) . . ?
N8 Lu1 N5 163.83(10) . . ?
N2 Lu1 N5 84.88(10) . . ?
N1 Lu1 N4 139.99(11) . . ?
N10 Lu1 N4 105.22(10) . . ?
N7 Lu1 N4 96.72(11) . . ?
N8 Lu1 N4 83.63(10) . . ?
N2 Lu1 N4 51.39(10) . . ?
N5 Lu1 N4 81.32(10) . . ?
N2 P1 C22 113.76(17) . . ?
N2 P1 C1 107.15(16) . . ?
C22 P1 C1 109.88(18) . . ?
N2 P1 C16 112.22(18) . . ?
C22 P1 C16 105.57(18) . . ?
C1 P1 C16 108.15(18) . . ?
C39 Si1 C38 107.5(2) . . ?
C39 Si1 C40 111.3(2) . . ?
C38 Si1 C40 108.6(3) . . ?
C39 Si1 C37 114.1(2) . . ?
C38 Si1 C37 104.7(2) . . ?
C40 Si1 C37 110.2(2) . . ?
C51 Si2 C52 110.8(3) . . ?
C51 Si2 C53 108.6(3) . . ?
C52 Si2 C53 107.1(2) . . ?
C51 Si2 C50 111.1(2) . . ?
C52 Si2 C50 113.8(2) . . ?
C53 Si2 C50 105.0(2) . . ?
C8 N1 C7 112.2(3) . . ?
C8 N1 Lu1 132.7(2) . . ?
C7 N1 Lu1 114.7(2) . . ?
N3 N2 P1 114.3(2) . . ?
N3 N2 Lu1 100.7(2) . . ?
P1 N2 Lu1 143.93(17) . . ?
N4 N3 N2 109.7(3) . . ?
N3 N4 C54 113.0(3) . . ?
N3 N4 Lu1 98.1(2) . . ?
C54 N4 Lu1 148.9(2) . . ?
N6 N5 C50 113.4(3) . . ?
N6 N5 Lu1 96.9(2) . . ?
C50 N5 Lu1 148.7(2) . . ?
N5 N6 N7 110.0(3) . . ?
N6 N7 C41 114.1(3) . . ?
N6 N7 Lu1 99.7(2) . . ?
C41 N7 Lu1 146.1(3) . . ?
N8 N9 N10 109.1(3) . . ?
N9 N10 C28 112.7(3) . . ?
N9 N10 Lu1 99.8(2) . . ?
C28 N10 Lu1 146.8(3) . . ?
C2 C1 C6 120.0(3) . . ?
C2 C1 P1 118.1(3) . . ?
C6 C1 P1 121.8(3) . . ?
C1 C2 C3 120.9(4) . . ?
C4 C3 C2 119.1(4) . . ?
C3 C4 C5 120.5(4) . . ?
C4 C5 C6 121.7(4) . . ?
C5 C6 C1 117.7(4) . . ?
C5 C6 C7 118.6(3) . . ?
C1 C6 C7 123.6(3) . . ?
N1 C7 C6 110.7(3) . . ?
C9 C8 C13 119.3(4) . . ?
C9 C8 N1 120.7(4) . . ?
C13 C8 N1 119.9(4) . . ?
C10 C9 C8 119.5(5) . . ?
C10 C9 C14 118.5(5) . . ?
C8 C9 C14 121.9(4) . . ?
C11 C10 C9 121.2(5) . . ?
C12 C11 C10 119.7(5) . . ?
C11 C12 C13 121.5(5) . . ?
C12 C13 C8 118.7(5) . . ?
C12 C13 C15 119.8(5) . . ?
C8 C13 C15 121.5(4) . . ?
C17 C16 C21 118.8(4) . . ?
C17 C16 P1 120.3(3) . . ?
C21 C16 P1 120.8(3) . . ?
C16 C17 C18 120.7(5) . . ?
C19 C18 C17 120.1(5) . . ?
C18 C19 C20 119.7(5) . . ?
C19 C20 C21 120.7(5) . . ?
C16 C21 C20 119.9(5) . . ?
C23 C22 C27 119.2(4) . . ?
C23 C22 P1 122.1(3) . . ?
C27 C22 P1 118.5(3) . . ?
C22 C23 C24 119.8(4) . . ?
C25 C24 C23 120.3(5) . . ?
C24 C25 C26 120.5(4) . . ?
C27 C26 C25 120.3(4) . . ?
C26 C27 C22 119.9(4) . . ?
C29 C28 C33 120.5(4) . . ?
C29 C28 N10 119.2(4) . . ?
C33 C28 N10 120.3(4) . . ?
C28 C29 C30 119.4(4) . . ?
C28 C29 C35 120.6(4) . . ?
C30 C29 C35 120.0(4) . . ?
C29 C30 C31 122.1(4) . . ?
C32 C31 C30 117.4(4) . . ?
C32 C31 C36 120.9(4) . . ?
C30 C31 C36 121.7(4) . . ?
C31 C32 C33 122.7(4) . . ?
C28 C33 C32 117.8(4) . . ?
C28 C33 C34 121.8(4) . . ?
C32 C33 C34 120.3(4) . . ?
N8 C37 Si1 120.1(3) . . ?
C46 C41 C42 119.8(4) . . ?
C46 C41 N7 121.4(4) . . ?
C42 C41 N7 118.6(4) . . ?
C43 C42 C41 119.1(4) . . ?
C43 C42 C48 120.3(4) . . ?
C41 C42 C48 120.7(4) . . ?
C44 C43 C42 122.1(5) . . ?
C43 C44 C45 118.3(4) . . ?
C43 C44 C49 121.3(5) . . ?
C45 C44 C49 120.4(5) . . ?
C44 C45 C46 121.2(5) . . ?
C41 C46 C45 119.5(4) . . ?
C41 C46 C47 121.6(4) . . ?
C45 C46 C47 118.9(4) . . ?
N5 C50 Si2 120.2(3) . . ?
C55 C54 C59 121.6(4) . . ?
C55 C54 N4 119.3(3) . . ?
C59 C54 N4 119.1(3) . . ?
C56 C55 C54 117.8(4) . . ?
C56 C55 C61 121.1(4) . . ?
C54 C55 C61 121.1(4) . . ?
C57 C56 C55 122.7(4) . . ?
C56 C57 C58 118.1(4) . . ?
C56 C57 C62 121.8(4) . . ?
C58 C57 C62 120.1(4) . . ?
C57 C58 C59 121.7(4) . . ?
C54 C59 C58 118.1(4) . . ?
C54 C59 C60 121.9(4) . . ?
C58 C59 C60 120.0(4) . . ?
C64 C63 C68 120.0 . . ?
C63 C64 C65 120.0 . . ?
C64 C65 C66 120.0 . . ?
C67 C66 C65 120.0 . . ?
C66 C67 C68 120.0 . . ?
C67 C68 C63 120.0 . . ?
C70 C69 C71 115.6(6) . 3_765 ?
C71 C70 C69 122.6 . . ?
C70 C71 C69 121.8(6) . 3_765 ?

loop_
_geom_bond_atom_site_label_1
_geom_bond_atom_site_label_2
_geom_bond_distance
_geom_bond_site_symmetry_2
_geom_bond_publ_flag
N8 N9 1.302(4) . ?
N8 C37 1.461(5) . ?
N8 Lu1 2.411(3) . ?
Lu1 N1 2.173(3) . ?
Lu1 N10 2.357(3) . ?
Lu1 N7 2.359(3) . ?
Lu1 N2 2.424(3) . ?
Lu1 N5 2.439(3) . ?
Lu1 N4 2.544(3) . ?
P1 N2 1.636(3) . ?
P1 C22 1.798(4) . ?
P1 C1 1.801(4) . ?
P1 C16 1.805(4) . ?
Si1 C39 1.866(5) . ?
Si1 C38 1.871(5) . ?
Si1 C40 1.875(5) . ?
Si1 C37 1.879(4) . ?
Si2 C51 1.850(5) . ?
Si2 C52 1.863(5) . ?
Si2 C53 1.869(5) . ?
Si2 C50 1.887(4) . ?
N1 C8 1.430(5) . ?
N1 C7 1.473(5) . ?
N2 N3 1.371(4) . ?
N3 N4 1.266(4) . ?
N4 C54 1.452(4) . ?
N5 N6 1.294(4) . ?
N5 C50 1.463(5) . ?
N6 N7 1.327(4) . ?
N7 C41 1.427(5) . ?
N9 N10 1.322(4) . ?
N10 C28 1.436(5) . ?
C1 C2 1.386(5) . ?
C1 C6 1.402(5) . ?
C2 C3 1.390(5) . ?
C3 C4 1.370(6) . ?
C4 C5 1.374(6) . ?
C5 C6 1.394(5) . ?
C6 C7 1.513(5) . ?
C8 C9 1.402(6) . ?
C8 C13 1.412(6) . ?
C9 C10 1.390(6) . ?
C9 C14 1.511(6) . ?
C10 C11 1.371(8) . ?
C11 C12 1.370(7) . ?
C12 C13 1.397(6) . ?
C13 C15 1.497(6) . ?
C16 C17 1.369(6) . ?
C16 C21 1.380(6) . ?
C17 C18 1.385(6) . ?
C18 C19 1.359(7) . ?
C19 C20 1.362(7) . ?
C20 C21 1.382(6) . ?
C22 C23 1.380(5) . ?
C22 C27 1.400(5) . ?
C23 C24 1.386(6) . ?
C24 C25 1.362(6) . ?
C25 C26 1.370(6) . ?
C26 C27 1.370(6) . ?
C28 C29 1.388(5) . ?
C28 C33 1.403(5) . ?
C29 C30 1.389(6) . ?
C29 C35 1.509(5) . ?
C30 C31 1.391(6) . ?
C31 C32 1.382(6) . ?
C31 C36 1.506(6) . ?
C32 C33 1.406(6) . ?
C33 C34 1.508(6) . ?
C41 C46 1.393(6) . ?
C41 C42 1.398(6) . ?
C42 C43 1.386(6) . ?
C42 C48 1.500(6) . ?
C43 C44 1.382(7) . ?
C44 C45 1.384(7) . ?
C44 C49 1.532(6) . ?
C45 C46 1.399(6) . ?
C46 C47 1.515(6) . ?
C54 C55 1.390(5) . ?
C54 C59 1.391(5) . ?
C55 C56 1.385(5) . ?
C55 C61 1.504(6) . ?
C56 C57 1.375(6) . ?
C57 C58 1.384(6) . ?
C57 C62 1.518(6) . ?
C58 C59 1.396(5) . ?
C59 C60 1.504(5) . ?
C63 C64 1.3900 . ?
C63 C68 1.3900 . ?
C64 C65 1.3900 . ?
C65 C66 1.3900 . ?
C66 C67 1.3900 . ?
C67 C68 1.3900 . ?
C69 C70 1.3727 . ?
C69 C71 1.378(6) 3_765 ?
C70 C71 1.3447 . ?
C71 C69 1.378(7) 3_765 ?
